data_1534362
loop_
_publ_author_name
'Christ, C.L.'
'Clark, J.R.'
'Evans, H.T.jr.'

_publ_section_title
;
 Crystal structure of rutherfordine, U O2 C O3
;
_journal_name_full Science
_journal_page_first 472
_journal_page_last 472
_journal_volume 121
_journal_year 1955
_chemical_formula_sum 'C O5 U'
_chemical_name_systematic 'U (C O3) O2'
_space_group_IT_number 59
_symmetry_space_group_name_Hall '-P 2ab 2a'
_symmetry_space_group_name_H-M 'P m m n :2'
_cell_angle_alpha 90
_cell_angle_beta 90
_cell_angle_gamma 90
_cell_formula_units_Z 2
_cell_length_a 4.845
_cell_length_b 9.205
_cell_length_c 4.296
_cell_volume 191.594
_citation_journal_id_ASTM SCIEAS
_cod_data_source_file Christ_SCIEAS_1955_1639.cif
_cod_data_source_block C1O5U1
_cod_original_formula_sum 'C1 O5 U1'
_cod_database_code 1534362

loop_
_symmetry_equiv_pos_as_xyz
x,y,z
-x+1/2,-y+1/2,z
x+1/2,-y,-z
-x,y+1/2,-z
-x,-y,-z
x-1/2,y-1/2,-z
-x-1/2,y,z
x,-y-1/2,z

loop_
_atom_site_label
_atom_site_type_symbol
_atom_site_fract_x
_atom_site_fract_y
_atom_site_fract_z
_atom_site_occupancy
_atom_site_U_iso_or_equiv
O3 O-2 0.021 0.25 0.75 1 0.0
O2 O-2 0.25 0.96 0.75 1 0.0
U1 U+6 0.25 0.75 0.75 1 0.0
O1 O-2 0.25 0.25 0.303 1 0.0
C1 C+4 0.25 0.25 0.601 1 0.0
